data_9002774
loop_
_publ_author_name
'Friedrich, A.'
'Lager, G. A.'
'Ulmer, P.'
'Kunz, M.'
'Marshall, W. G.'

_publ_section_title
;
 High-pressure single-crystal X-ray and powder neutron study of
 F,OH/OD-chondrodite: Compressibility, structure, and hydrogen bonding
 Sample: P = 1.26 GPa, Neutron
;
_journal_name_full 'American Mineralogist'
_journal_page_first 931
_journal_page_last 939
_journal_volume 87
_journal_year 2002
_chemical_formula_sum 'D0.9 F1.1 Mg5 O8.9 Si2'
_chemical_name_mineral 'Chondrodite (deuterated)'
_space_group_IT_number 14
_symmetry_space_group_name_Hall '-P 2xab'
_symmetry_space_group_name_H-M 'P 21/b 1 1'
_cell_angle_alpha 109.01
_cell_angle_beta 90
_cell_angle_gamma 90
_cell_length_a 4.7179
_cell_length_b 10.2247
_cell_length_c 7.8290
_cell_formula_units_Z 2
_cell_volume 357.067
_diffrn_ambient_pressure 1.26e+06
_exptl_crystal_density_diffrn 3.188
_cod_original_formula_sum 'Mg5 Si2 O8.9 F1.1 D.9'
_cod_database_code 9002774

loop_
_symmetry_equiv_pos_as_xyz
x,y,z
1/2-x,1/2+y,z
1/2+x,1/2-y,-z
-x,-y,-z

loop_
_atom_site_label
_atom_site_fract_x
_atom_site_fract_y
_atom_site_fract_z
_atom_site_occupancy
_atom_site_U_iso_or_equiv
MgM1 0.50000 0.00000 0.50000 1.00000 0.00250
MgM2 0.01300 0.17480 0.30600 1.00000 0.00250
MgM3 0.49500 0.88700 0.07960 1.00000 0.00250
Si 0.07720 0.14170 0.70300 1.00000 0.00600
O1 0.77500 0.00170 0.29700 1.00000 0.00490
O2 0.73200 0.24190 0.12400 1.00000 0.00490
O3 0.22500 0.16810 0.52800 1.00000 0.00490
O4 0.26700 0.85700 0.29600 1.00000 0.00490
O5 0.26300 0.05800 0.10300 0.45000 0.00800
F5 0.26300 0.05800 0.10300 0.55000 0.00800
D 0.10800 0.02200 0.01900 0.45000 0.04000

_database_code_amcsd 0002863
